data_4124626
loop_
_publ_author_name
'Bredig, M.A.'

_publ_section_title
;
 The crystal structure of calcium cyanamide
;
_journal_name_full 'Journal of the American Chemical Society'
_journal_page_first 1730
_journal_page_last 1731
_journal_volume 64
_journal_year 1942
_chemical_formula_sum 'C Ca N2'
_chemical_name_systematic 'Ca (N C N)'
_space_group_IT_number 166
_symmetry_space_group_name_Hall '-P 3* 2'
_symmetry_space_group_name_H-M 'R -3 m :R'
_cell_angle_alpha 39.92
_cell_angle_beta 39.92
_cell_angle_gamma 39.92
_cell_formula_units_Z 1
_cell_length_a 5.4
_cell_length_b 5.4
_cell_length_c 5.4
_cell_volume 58.417
_citation_journal_id_ASTM JACSAT
_cod_data_source_file Bredig_JACSAT_1942_1502.cif
_cod_data_source_block C1Ca1N2
_cod_original_cell_volume 58.4171
_cod_original_sg_symbol_Hall '-R 3 2" (-y+z,x+z,-x+y+z)'
_cod_original_formula_sum 'C1 Ca1 N2'
_cod_database_code 4124626

loop_
_symmetry_equiv_pos_as_xyz
x,y,z
z,x,y
y,z,x
-y,-x,-z
-z,-y,-x
-x,-z,-y
-x,-y,-z
-z,-x,-y
-y,-z,-x
y,x,z
z,y,x
x,z,y

loop_
_atom_site_label
_atom_site_type_symbol
_atom_site_fract_x
_atom_site_fract_y
_atom_site_fract_z
_atom_site_occupancy
_atom_site_U_iso_or_equiv
N1 N-3 0.422 0.422 0.422 1 0.0
Ca1 Ca+2 0 0 0 1 0.0
C1 C+4 0.5 0.5 0.5 1 0.0
